data_2241839
loop_
_publ_author_name
'H\"ubscher, J\"org'
'Rosin, Robert'
'Seichter, Wilhelm'
'Weber, Edwin'

_publ_section_title
;
 Crystal structures of 2-acetyl-4-ethynylphenol and
 2-acetyl-4-(3-hydroxy-3,3-dimethyl-1-propynyl)phenol
;
_journal_coeditor_code SU5317
_journal_issue 10
_journal_name_full 'Acta Crystallographica Section E'
_journal_page_first 1370
_journal_page_last 1373
_journal_paper_doi 10.1107/S2056989016013451
_journal_volume 72
_journal_year 2016
_chemical_formula_iupac 'C10 H8 O2'
_chemical_formula_moiety 'C10 H8 O2'
_chemical_formula_sum 'C10 H8 O2'
_chemical_formula_weight 160.16
_chemical_name_systematic
;
2-Acetyl-4-ethynylphenol
;
_space_group_crystal_system triclinic
_space_group_IT_number 2
_space_group_name_Hall '-P 1'
_space_group_name_H-M_alt 'P -1'
_symmetry_space_group_name_Hall '-P 1'
_symmetry_space_group_name_H-M 'P -1'
_atom_sites_solution_hydrogens geom
_audit_creation_method SHELXL-2013
_cell_angle_alpha 69.2410(10)
_cell_angle_beta 79.9750(10)
_cell_angle_gamma 70.1270(10)
_cell_formula_units_Z 2
_cell_length_a 6.97250(10)
_cell_length_b 7.31740(10)
_cell_length_c 8.9189(2)
_cell_measurement_reflns_used 4876
_cell_measurement_temperature 153(2)
_cell_measurement_theta_max 33.32
_cell_measurement_theta_min 2.45
_cell_volume 399.422(12)
_computing_cell_refinement
;
SAINT (Bruker, 2008)
;
_computing_data_collection
;
APEX2 (Bruker, 2008)
;
_computing_data_reduction
;
SAINT (Bruker, 2008)
;
_computing_molecular_graphics
;
ORTEP-3 for Windows (Farrugia, 2012)
;
_computing_publication_material
;
SHELXTL (Sheldrick, 2008)
;
_computing_structure_refinement
;
SHELXL2014 (Sheldrick, 2015)
;
_computing_structure_solution
;
SHELXS97 (Sheldrick, 2008)
;
_diffrn_ambient_temperature 153(2)
_diffrn_measured_fraction_theta_full 0.999
_diffrn_measured_fraction_theta_max 0.999
_diffrn_measurement_device_type 'Bruker APEXII CCD area detector'
_diffrn_measurement_method 'phi and omega scans'
_diffrn_radiation_type MoK\a
_diffrn_radiation_wavelength 0.71073
_diffrn_reflns_av_R_equivalents 0.0178
_diffrn_reflns_limit_h_max 9
_diffrn_reflns_limit_h_min -9
_diffrn_reflns_limit_k_max 9
_diffrn_reflns_limit_k_min -10
_diffrn_reflns_limit_l_max 12
_diffrn_reflns_limit_l_min -12
_diffrn_reflns_number 8959
_diffrn_reflns_theta_full 25.242
_diffrn_reflns_theta_max 29.098
_diffrn_reflns_theta_min 2.447
_exptl_absorpt_coefficient_mu 0.093
_exptl_absorpt_correction_T_max 0.9884
_exptl_absorpt_correction_T_min 0.9557
_exptl_absorpt_correction_type multi-scan
_exptl_absorpt_process_details
;
(SADABS; Bruker, 2008)
;
_exptl_crystal_colour colourless
_exptl_crystal_density_diffrn 1.332
_exptl_crystal_description irregular
_exptl_crystal_F_000 168
_exptl_crystal_size_max 0.550
_exptl_crystal_size_mid 0.410
_exptl_crystal_size_min 0.150
_refine_diff_density_max 0.394
_refine_diff_density_min -0.186
_refine_ls_extinction_method none
_refine_ls_goodness_of_fit_ref 1.060
_refine_ls_hydrogen_treatment constr
_refine_ls_matrix_type full
_refine_ls_number_parameters 111
_refine_ls_number_reflns 2133
_refine_ls_number_restraints 0
_refine_ls_restrained_S_all 1.060
_refine_ls_R_factor_all 0.0422
_refine_ls_R_factor_gt 0.0380
_refine_ls_shift/su_max 0.000
_refine_ls_shift/su_mean 0.000
_refine_ls_structure_factor_coef Fsqd
_refine_ls_weighting_details 'w=1/[\s^2^(Fo^2^)+(0.0597P)^2^+0.0965P] where P=(Fo^2^+2Fc^2^)/3'
_refine_ls_weighting_scheme calc
_refine_ls_wR_factor_gt 0.1105
_refine_ls_wR_factor_ref 0.1154
_reflns_number_gt 1881
_reflns_number_total 2133
_reflns_threshold_expression 'I > 2\s(I)'
_cod_data_source_file su5317sup1.cif
_cod_data_source_block I
_cod_database_code 2241839
_shelx_space_group_comment
;
The symmetry employed for this shelxl refinement is uniquely defined
by the following loop, which should always be used as a source of
symmetry information in preference to the above space-group names.
They are only intended as comments.
;
_shelx_estimated_absorpt_t_min 0.956
_shelx_estimated_absorpt_t_max 0.988
_shelxl_version_number .2013

loop_
_space_group_symop_operation_xyz
'x, y, z'
'-x, -y, -z'

loop_
_atom_site_type_symbol
_atom_site_label
_atom_site_fract_x
_atom_site_fract_y
_atom_site_fract_z
_atom_site_U_iso_or_equiv
_atom_site_adp_type
_atom_site_calc_flag
_atom_site_occupancy
O O1 1.41916(10) 0.74175(12) 0.41955(9) 0.0302(2) Uani d 1
H H1 1.3947 0.7603 0.3254 0.045 Uiso calc 1
O O2 1.20310(12) 0.78960(13) 0.19487(9) 0.0330(2) Uani d 1
C C1 1.24964(13) 0.73237(14) 0.51663(11) 0.0216(2) Uani d 1
C C2 1.06267(13) 0.75622(13) 0.45971(10) 0.01892(19) Uani d 1
C C3 0.89112(13) 0.75319(13) 0.56854(10) 0.01892(19) Uani d 1
H H3 0.7646 0.7693 0.5317 0.023 Uiso calc 1
C C4 0.90292(13) 0.72710(13) 0.72934(11) 0.01990(19) Uani d 1
C C5 1.09230(14) 0.69865(14) 0.78338(11) 0.0229(2) Uani d 1
H H5 1.1027 0.6783 0.8933 0.027 Uiso calc 1
C C6 1.26244(14) 0.70005(15) 0.67882(12) 0.0245(2) Uani d 1
H H6 1.3895 0.6788 0.7174 0.029 Uiso calc 1
C C7 1.04995(14) 0.78735(14) 0.28831(11) 0.0219(2) Uani d 1
C C8 0.85185(15) 0.81574(16) 0.22710(11) 0.0260(2) Uani d 1
H H8A 0.8665 0.8497 0.1099 0.039 Uiso calc 1
H H8B 0.7450 0.9274 0.2564 0.039 Uiso calc 1
H H8C 0.8142 0.6887 0.2748 0.039 Uiso calc 1
C C9 0.72595(14) 0.73051(15) 0.83939(11) 0.0233(2) Uani d 1
C C10 0.58198(16) 0.73495(18) 0.93333(12) 0.0303(2) Uani d 1
H H10 0.4670 0.7385 1.0084 0.036 Uiso calc 1

loop_
_atom_site_aniso_label
_atom_site_aniso_U_11
_atom_site_aniso_U_22
_atom_site_aniso_U_33
_atom_site_aniso_U_12
_atom_site_aniso_U_13
_atom_site_aniso_U_23
O1 0.0169(3) 0.0405(4) 0.0325(4) -0.0114(3) 0.0054(3) -0.0114(3)
O2 0.0275(4) 0.0478(5) 0.0258(4) -0.0153(3) 0.0108(3) -0.0163(3)
C1 0.0160(4) 0.0208(4) 0.0276(5) -0.0062(3) 0.0026(3) -0.0084(3)
C2 0.0178(4) 0.0195(4) 0.0200(4) -0.0062(3) 0.0015(3) -0.0075(3)
C3 0.0165(4) 0.0209(4) 0.0198(4) -0.0060(3) 0.0003(3) -0.0073(3)
C4 0.0188(4) 0.0204(4) 0.0197(4) -0.0055(3) 0.0005(3) -0.0066(3)
C5 0.0234(4) 0.0245(4) 0.0216(4) -0.0065(3) -0.0038(3) -0.0080(3)
C6 0.0186(4) 0.0268(5) 0.0299(5) -0.0069(3) -0.0049(3) -0.0093(4)
C7 0.0227(4) 0.0230(4) 0.0208(4) -0.0084(3) 0.0043(3) -0.0091(3)
C8 0.0269(5) 0.0333(5) 0.0207(4) -0.0104(4) 0.0005(3) -0.0117(4)
C9 0.0229(4) 0.0286(5) 0.0181(4) -0.0072(3) -0.0019(3) -0.0073(3)
C10 0.0241(5) 0.0454(6) 0.0199(4) -0.0100(4) 0.0018(3) -0.0107(4)

loop_
_atom_type_symbol
_atom_type_description
_atom_type_scat_dispersion_real
_atom_type_scat_dispersion_imag
_atom_type_scat_source
C C 0.0033 0.0016 'International Tables Vol C Tables 4.2.6.8 and 6.1.1.4'
H H 0.0000 0.0000 'International Tables Vol C Tables 4.2.6.8 and 6.1.1.4'
O O 0.0106 0.0060 'International Tables Vol C Tables 4.2.6.8 and 6.1.1.4'

loop_
_geom_angle_atom_site_label_1
_geom_angle_atom_site_label_2
_geom_angle_atom_site_label_3
_geom_angle
C1 O1 H1 109.5
O1 C1 C6 117.45(8)
O1 C1 C2 122.56(8)
C6 C1 C2 119.99(8)
C3 C2 C1 118.61(8)
C3 C2 C7 121.40(8)
C1 C2 C7 119.98(8)
C4 C3 C2 121.23(8)
C4 C3 H3 119.4
C2 C3 H3 119.4
C3 C4 C5 118.87(8)
C3 C4 C9 121.18(8)
C5 C4 C9 119.94(8)
C6 C5 C4 120.77(8)
C6 C5 H5 119.6
C4 C5 H5 119.6
C5 C6 C1 120.47(8)
C5 C6 H6 119.8
C1 C6 H6 119.8
O2 C7 C2 120.17(8)
O2 C7 C8 119.66(8)
C2 C7 C8 120.17(8)
C7 C8 H8A 109.5
C7 C8 H8B 109.5
H8A C8 H8B 109.5
C7 C8 H8C 109.5
H8A C8 H8C 109.5
H8B C8 H8C 109.5
C10 C9 C4 178.07(10)
C9 C10 H10 180.0

loop_
_geom_bond_atom_site_label_1
_geom_bond_atom_site_label_2
_geom_bond_distance
O1 C1 1.3447(10)
O1 H1 0.8400
O2 C7 1.2359(11)
C1 C6 1.3945(13)
C1 C2 1.4144(12)
C2 C3 1.4043(11)
C2 C7 1.4776(12)
C3 C4 1.3915(12)
C3 H3 0.9500
C4 C5 1.4081(13)
C4 C9 1.4357(12)
C5 C6 1.3760(13)
C5 H5 0.9500
C6 H6 0.9500
C7 C8 1.4954(13)
C8 H8A 0.9800
C8 H8B 0.9800
C8 H8C 0.9800
C9 C10 1.1896(14)
C10 H10 0.9500

loop_
_geom_hbond_atom_site_label_D
_geom_hbond_atom_site_label_H
_geom_hbond_atom_site_label_A
_geom_hbond_site_symmetry_A
_geom_hbond_distance_DH
_geom_hbond_distance_HA
_geom_hbond_distance_DA
_geom_hbond_angle_DHA
O1 H1 O2 . 0.84 1.83 2.5696(11) 146
C10 H10 O2 1_456 0.95 2.28 3.2214(14) 171
C8 H8C Cg1 2_786 0.97 2.72 3.6024(12) 150

loop_
_geom_torsion_atom_site_label_1
_geom_torsion_atom_site_label_2
_geom_torsion_atom_site_label_3
_geom_torsion_atom_site_label_4
_geom_torsion
O1 C1 C2 C3 -177.21(8)
C6 C1 C2 C3 2.03(13)
O1 C1 C2 C7 1.68(14)
C6 C1 C2 C7 -179.08(8)
C1 C2 C3 C4 -0.09(13)
C7 C2 C3 C4 -178.96(8)
C2 C3 C4 C5 -1.46(13)
C2 C3 C4 C9 178.01(8)
C3 C4 C5 C6 1.11(14)
C9 C4 C5 C6 -178.37(8)
C4 C5 C6 C1 0.82(14)
O1 C1 C6 C5 176.86(8)
C2 C1 C6 C5 -2.41(14)
C3 C2 C7 O2 179.92(8)
C1 C2 C7 O2 1.07(14)
C3 C2 C7 C8 -0.24(13)
C1 C2 C7 C8 -179.09(8)

_cod_database_fobs_code 2241839
